data_2200334
loop_
_publ_author_name
'Dickman, Michael H.'

_publ_section_title
;<i>trans</i>-Bis(4,4,4-trifluoro-1-phenyl-1,3-butanedionato-<i>O</i>,<i>O</i>')bis(triphenylphosphine-<i>P</i>)nickel(II)
 at 173K
;
_journal_issue 6
_journal_name_full 'Acta Crystallographica Section E'
_journal_page_first m220
_journal_page_last m221
_journal_paper_doi 10.1107/S1600536801005220
_journal_volume 57
_journal_year 2001
_chemical_formula_iupac '[Ni (C15 H6 F3 O2)2 (C18 H15 P1)2]'
_chemical_formula_moiety 'C56 H42 F6 Ni O4 P2'
_chemical_formula_sum 'C56 H42 F6 Ni O4 P2'
_chemical_formula_weight 1013.55
_chemical_name_systematic
;
trans-bis(Triphenylphosphine)bis(4,4,4-trifluoro-1-phenyl-
1,3-butanedionato-O,O')nickel(II)
;
_space_group_IT_number 2
_symmetry_cell_setting triclinic
_symmetry_space_group_name_Hall '-P 1'
_symmetry_space_group_name_H-M 'P -1'
_cell_angle_alpha 63.282(2)
_cell_angle_beta 77.173(2)
_cell_angle_gamma 71.153(2)
_cell_formula_units_Z 1
_cell_length_a 10.7917(14)
_cell_length_b 11.0583(14)
_cell_length_c 11.7156(15)
_cell_measurement_reflns_used 5700
_cell_measurement_temperature 171(2)
_cell_measurement_theta_max 28.25
_cell_measurement_theta_min 2.23
_cell_volume 1177.0(3)
_computing_cell_refinement SMART
_computing_data_collection 'SMART (Bruker, 1998)'
_computing_data_reduction 'SAINT (Bruker, 1998)'
_computing_molecular_graphics 'SHELXTL (Bruker, 1998)'
_computing_publication_material SHELXTL
_computing_structure_refinement 'SHELXL97 (Sheldrick, 1997)'
_computing_structure_solution 'SHELXS97 (Sheldrick, 1997)'
_diffrn_ambient_temperature 171(2)
_diffrn_measured_fraction_theta_full .947
_diffrn_measured_fraction_theta_max .947
_diffrn_measurement_device_type 'Bruker SMART CCD area-detector'
_diffrn_measurement_method \w
_diffrn_radiation_monochromator graphite
_diffrn_radiation_source 'normal-focus sealed tube'
_diffrn_radiation_type MoK\a
_diffrn_radiation_wavelength .71073
_diffrn_reflns_av_R_equivalents .0265
_diffrn_reflns_av_sigmaI/netI .0337
_diffrn_reflns_limit_h_max 14
_diffrn_reflns_limit_h_min -14
_diffrn_reflns_limit_k_max 14
_diffrn_reflns_limit_k_min -14
_diffrn_reflns_limit_l_max 15
_diffrn_reflns_limit_l_min -15
_diffrn_reflns_number 13372
_diffrn_reflns_theta_full 28.41
_diffrn_reflns_theta_max 28.41
_diffrn_reflns_theta_min 1.95
_diffrn_standards_decay_% <2
_diffrn_standards_interval_time 'see experimental section'
_diffrn_standards_number 'see experimental section'
_exptl_absorpt_coefficient_mu .552
_exptl_absorpt_correction_type none
_exptl_crystal_colour green
_exptl_crystal_density_diffrn 1.430
_exptl_crystal_density_method 'not measured'
_exptl_crystal_description irregular
_exptl_crystal_F_000 522
_exptl_crystal_size_max .40
_exptl_crystal_size_mid .26
_exptl_crystal_size_min .12
_refine_diff_density_max .873
_refine_diff_density_min -.535
_refine_ls_extinction_method none
_refine_ls_goodness_of_fit_ref 1.012
_refine_ls_hydrogen_treatment constr
_refine_ls_matrix_type full
_refine_ls_number_parameters 313
_refine_ls_number_reflns 5594
_refine_ls_number_restraints 0
_refine_ls_restrained_S_all 1.012
_refine_ls_R_factor_all .0532
_refine_ls_R_factor_gt .0407
_refine_ls_shift/su_max .001
_refine_ls_shift/su_mean .000
_refine_ls_structure_factor_coef Fsqd
_refine_ls_weighting_details 'calc w = 1/[\s^2^(Fo^2^)+(0.0505P)^2^+0.9502P] where P = (Fo^2^+2Fc^2^)/3'
_refine_ls_weighting_scheme calc
_refine_ls_wR_factor_ref .1086
_reflns_number_gt 4643
_reflns_number_total 5594
_reflns_threshold_expression >2\s(I)
_cod_data_source_file om6015.cif
_cod_data_source_block I
_cod_depositor_comments
;
The following automatic conversions were performed:
'_symmetry_cell_setting' value 'Triclinic' changed to 'triclinic'
according to '/home/saulius/struct/CIF-dictionaries/cif_core.dic'
dictionary named 'cif_core.dic' version 2.4.1 from 2010-06-29.

Automatic conversion script
Id: cif_fix_enum 1527 2010-12-29 10:47:43Z saulius 

The following automatic conversions were performed:

'_symmetry_cell_setting' value 'Triclinic' changed to 'triclinic'
according to /home/saulius/struct/CIF-dictionaries/cif_core.dic
dictionary named 'cif_core.dic' version 2.4.1 from 2010-06-29.

Automatic conversion script
Id: cif_fix_values 1715 2011-07-08 13:25:40Z adriana 
;
_cod_database_code 2200334
_cod_database_fobs_code 2200334

loop_
_symmetry_equiv_pos_as_xyz
'x, y, z'
'-x, -y, -z'

loop_
_atom_site_label
_atom_site_fract_x
_atom_site_fract_y
_atom_site_fract_z
_atom_site_U_iso_or_equiv
_atom_site_adp_type
_atom_site_calc_flag
_atom_site_refinement_flags
_atom_site_occupancy
_atom_site_disorder_assembly
_atom_site_disorder_group
_atom_site_type_symbol
Ni .0000 .5000 .5000 .01885(10) Uani d S 1 . . Ni
P -.21745(5) .58808(5) .61304(5) .01987(12) Uani d . 1 . . P
O1 .05076(13) .31177(14) .64634(12) .0214(3) Uani d . 1 . . O
O2 .09261(13) .58145(14) .56887(12) .0211(3) Uani d . 1 . . O
C1 -.20331(19) .7040(2) .67900(19) .0226(4) Uani d . 1 . . C
C2 -.2393(2) .6836(2) .8068(2) .0292(4) Uani d . 1 . . C
H2A -.2778 .6088 .8636 .035 Uiso calc R 1 . . H
C3 -.2193(2) .7725(3) .8519(2) .0349(5) Uani d . 1 . . C
H3A -.2445 .7581 .9392 .042 Uiso calc R 1 . . H
C4 -.1632(2) .8808(2) .7708(2) .0339(5) Uani d . 1 . . C
H4A -.1495 .9408 .8021 .041 Uiso calc R 1 . . H
C5 -.1267(2) .9022(2) .6435(2) .0310(5) Uani d . 1 . . C
H5A -.0889 .9777 .5873 .037 Uiso calc R 1 . . H
C6 -.1451(2) .8138(2) .5977(2) .0264(4) Uani d . 1 . . C
H6A -.1181 .8279 .5107 .032 Uiso calc R 1 . . H
C7 -.34312(19) .6957(2) .49968(18) .0219(4) Uani d . 1 . . C
C8 -.3898(2) .8407(2) .4562(2) .0300(5) Uani d . 1 . . C
H8A -.3592 .8895 .4887 .036 Uiso calc R 1 . . H
C9 -.4812(2) .9141(2) .3653(2) .0369(5) Uani d . 1 . . C
H9A -.5127 1.0129 .3362 .044 Uiso calc R 1 . . H
C10 -.5262(2) .8446(3) .3173(2) .0365(5) Uani d . 1 . . C
H10A -.5880 .8955 .2548 .044 Uiso calc R 1 . . H
C11 -.4813(2) .7002(2) .3603(2) .0329(5) Uani d . 1 . . C
H11A -.5129 .6519 .3280 .040 Uiso calc R 1 . . H
C12 -.3901(2) .6266(2) .4507(2) .0273(4) Uani d . 1 . . C
H12A -.3593 .5278 .4797 .033 Uiso calc R 1 . . H
C13 -.3051(2) .4659(2) .74083(18) .0233(4) Uani d . 1 . . C
C14 -.2468(2) .3230(2) .7830(2) .0263(4) Uani d . 1 . . C
H14A -.1636 .2905 .7439 .032 Uiso calc R 1 . . H
C15 -.3096(2) .2270(2) .8822(2) .0320(5) Uani d . 1 . . C
H15A -.2687 .1295 .9112 .038 Uiso calc R 1 . . H
C16 -.4312(2) .2735(3) .9385(2) .0355(5) Uani d . 1 . . C
H16A -.4732 .2081 1.0072 .043 Uiso calc R 1 . . H
C17 -.4920(2) .4153(3) .8946(2) .0353(5) Uani d . 1 . . C
H17A -.5767 .4471 .9318 .042 Uiso calc R 1 . . H
C18 -.4295(2) .5112(2) .7964(2) .0294(4) Uani d . 1 . . C
H18A -.4716 .6085 .7667 .035 Uiso calc R 1 . . H
C19 .1076(2) .1493(2) .85298(19) .0285(4) Uani d . 1 . . C
C20 .08580(19) .2985(2) .74803(18) .0214(4) Uani d . 1 . . C
C21 .1102(2) .3967(2) .77636(19) .0270(4) Uani d . 1 . . C
H21A .1226 .3721 .8626 .032 Uiso calc R 1 . . H
C22 .11781(19) .5324(2) .68373(18) .0215(4) Uani d . 1 . . C
C23 .16513(19) .6215(2) .7205(2) .0237(4) Uani d . 1 . . C
C24 .1484(2) .6091(2) .8466(2) .0315(5) Uani d . 1 . . C
H24A .1068 .5412 .9123 .038 Uiso calc R 1 . . H
C25 .1925(3) .6955(3) .8763(3) .0398(6) Uani d . 1 . . C
H25A .1796 .6877 .9620 .048 Uiso calc R 1 . . H
C26 .2547(3) .7924(3) .7818(3) .0412(6) Uani d . 1 . . C
H26A .2859 .8505 .8027 .049 Uiso calc R 1 . . H
C27 .2721(2) .8057(2) .6563(3) .0382(5) Uani d . 1 . . C
H27A .3152 .8727 .5914 .046 Uiso calc R 1 . . H
C28 .2266(2) .7211(2) .6255(2) .0297(4) Uani d . 1 . . C
H28A .2375 .7313 .5392 .036 Uiso calc R 1 . . H
F1 .0503(2) .07150(16) .83544(17) .0651(5) Uani d . 1 . . F
F2 .0642(2) .14537(17) .96802(15) .0766(7) Uani d . 1 . . F
F3 .23371(18) .08387(18) .8571(2) .0815(7) Uani d . 1 . . F

loop_
_atom_site_aniso_label
_atom_site_aniso_U_11
_atom_site_aniso_U_22
_atom_site_aniso_U_33
_atom_site_aniso_U_12
_atom_site_aniso_U_13
_atom_site_aniso_U_23
Ni .02350(18) .01762(17) .01462(17) -.00674(13) -.00362(13) -.00407(13)
P .0221(2) .0198(2) .0168(2) -.00578(19) -.00140(18) -.00658(19)
O1 .0251(7) .0199(6) .0167(6) -.0056(5) -.0030(5) -.0051(5)
O2 .0243(7) .0210(6) .0178(6) -.0072(5) -.0034(5) -.0061(5)
C1 .0214(9) .0228(9) .0237(10) -.0030(7) -.0036(7) -.0107(8)
C2 .0332(11) .0309(11) .0231(10) -.0079(9) -.0030(8) -.0108(9)
C3 .0409(13) .0407(13) .0274(11) -.0068(10) -.0067(9) -.0184(10)
C4 .0369(12) .0314(11) .0406(13) -.0024(9) -.0114(10) -.0217(10)
C5 .0310(11) .0255(10) .0380(12) -.0074(9) -.0045(9) -.0134(9)
C6 .0273(10) .0259(10) .0253(10) -.0058(8) -.0022(8) -.0107(8)
C7 .0197(9) .0251(9) .0182(9) -.0054(7) -.0002(7) -.0077(7)
C8 .0344(11) .0258(10) .0292(11) -.0056(9) -.0065(9) -.0105(9)
C9 .0408(13) .0268(11) .0359(13) .0003(10) -.0127(10) -.0087(10)
C10 .0321(12) .0393(13) .0317(12) -.0013(10) -.0120(9) -.0103(10)
C11 .0313(11) .0398(12) .0317(12) -.0093(10) -.0066(9) -.0162(10)
C12 .0272(10) .0278(10) .0274(11) -.0065(8) -.0030(8) -.0118(9)
C13 .0260(10) .0261(10) .0182(9) -.0094(8) -.0013(7) -.0079(8)
C14 .0255(10) .0272(10) .0247(10) -.0083(8) -.0040(8) -.0074(8)
C15 .0380(12) .0274(11) .0283(11) -.0130(9) -.0083(9) -.0038(9)
C16 .0413(13) .0410(13) .0237(11) -.0239(11) -.0006(9) -.0049(9)
C17 .0322(11) .0480(14) .0280(12) -.0180(10) .0084(9) -.0171(10)
C18 .0272(10) .0316(11) .0284(11) -.0075(9) .0015(8) -.0133(9)
C19 .0382(12) .0230(10) .0191(10) -.0080(9) -.0055(8) -.0027(8)
C20 .0217(9) .0202(9) .0172(9) -.0046(7) -.0014(7) -.0041(7)
C21 .0382(12) .0246(10) .0174(9) -.0094(9) -.0067(8) -.0053(8)
C22 .0209(9) .0224(9) .0206(9) -.0039(7) -.0032(7) -.0087(8)
C23 .0228(9) .0229(9) .0270(10) -.0025(8) -.0070(8) -.0118(8)
C24 .0346(12) .0345(11) .0291(11) -.0067(9) -.0051(9) -.0166(9)
C25 .0438(14) .0440(14) .0423(14) -.0027(11) -.0119(11) -.0290(12)
C26 .0425(14) .0374(13) .0592(16) -.0067(11) -.0163(12) -.0303(12)
C27 .0398(13) .0287(11) .0502(15) -.0132(10) -.0088(11) -.0145(11)
C28 .0317(11) .0272(10) .0322(11) -.0073(9) -.0073(9) -.0122(9)
F1 .1138(16) .0304(8) .0526(10) -.0345(9) -.0369(10) .0058(7)
F2 .153(2) .0387(9) .0227(8) -.0327(11) .0148(10) -.0042(7)
F3 .0467(10) .0392(9) .0977(15) -.0005(8) -.0159(10) .0210(9)

loop_
_atom_type_symbol
_atom_type_description
_atom_type_scat_dispersion_real
_atom_type_scat_dispersion_imag
_atom_type_scat_source
C C .0033 .0016 'International Tables Vol C Tables 4.2.6.8 and 6.1.1.4'
H H .0000 .0000 'International Tables Vol C Tables 4.2.6.8 and 6.1.1.4'
O O .0106 .0060 'International Tables Vol C Tables 4.2.6.8 and 6.1.1.4'
F F .0171 .0103 'International Tables Vol C Tables 4.2.6.8 and 6.1.1.4'
P P .1023 .0942 'International Tables Vol C Tables 4.2.6.8 and 6.1.1.4'
Ni Ni .3393 1.1124 'International Tables Vol C Tables 4.2.6.8 and 6.1.1.4'

loop_
_geom_angle_atom_site_label_1
_geom_angle_atom_site_label_2
_geom_angle_atom_site_label_3
_geom_angle_site_symmetry_1
_geom_angle_site_symmetry_3
_geom_angle
_geom_angle_publ_flag
O1 Ni O1 . 2_566 180.0 no
O1 Ni O2 . 2_566 89.45(5) no
O1 Ni O2 2_566 2_566 90.55(5) no
O1 Ni O2 . . 90.55(5) no
O1 Ni O2 2_566 . 89.45(5) no
O2 Ni O2 2_566 . 180.0 no
O1 Ni P . 2_566 84.26(4) no
O1 Ni P 2_566 2_566 95.74(4) no
O2 Ni P 2_566 2_566 90.05(4) no
O2 Ni P . 2_566 89.95(4) no
O1 Ni P . . 95.74(4) no
O1 Ni P 2_566 . 84.26(4) no
O2 Ni P 2_566 . 89.95(4) no
O2 Ni P . . 90.05(4) no
P Ni P 2_566 . 180.0 no
C1 P C13 . . 105.57(9) no
C1 P C7 . . 104.55(9) no
C13 P C7 . . 101.19(9) no
C1 P Ni . . 111.85(7) no
C13 P Ni . . 121.05(7) no
C7 P Ni . . 110.99(6) no
C20 O1 Ni . . 121.76(12) no
C22 O2 Ni . . 125.33(12) no
C2 C1 C6 . . 118.69(19) no
C2 C1 P . . 123.57(16) no
C6 C1 P . . 117.60(15) no
C1 C2 C3 . . 120.3(2) no
C1 C2 H2A . . 119.8 no
C3 C2 H2A . . 119.8 no
C4 C3 C2 . . 120.4(2) no
C4 C3 H3A . . 119.8 no
C2 C3 H3A . . 119.8 no
C3 C4 C5 . . 119.9(2) no
C3 C4 H4A . . 120.0 no
C5 C4 H4A . . 120.0 no
C4 C5 C6 . . 120.2(2) no
C4 C5 H5A . . 119.9 no
C6 C5 H5A . . 119.9 no
C5 C6 C1 . . 120.4(2) no
C5 C6 H6A . . 119.8 no
C1 C6 H6A . . 119.8 no
C8 C7 C12 . . 118.68(19) no
C8 C7 P . . 124.47(16) no
C12 C7 P . . 116.80(15) no
C9 C8 C7 . . 120.2(2) no
C9 C8 H8A . . 119.9 no
C7 C8 H8A . . 119.9 no
C10 C9 C8 . . 120.5(2) no
C10 C9 H9A . . 119.8 no
C8 C9 H9A . . 119.8 no
C9 C10 C11 . . 120.0(2) no
C9 C10 H10A . . 120.0 no
C11 C10 H10A . . 120.0 no
C12 C11 C10 . . 119.7(2) no
C12 C11 H11A . . 120.1 no
C10 C11 H11A . . 120.1 no
C11 C12 C7 . . 120.9(2) no
C11 C12 H12A . . 119.5 no
C7 C12 H12A . . 119.5 no
C14 C13 C18 . . 118.84(19) no
C14 C13 P . . 118.96(15) no
C18 C13 P . . 122.19(16) no
C13 C14 C15 . . 120.4(2) no
C13 C14 H14A . . 119.8 no
C15 C14 H14A . . 119.8 no
C16 C15 C14 . . 120.1(2) no
C16 C15 H15A . . 120.0 no
C14 C15 H15A . . 120.0 no
C15 C16 C17 . . 120.0(2) no
C15 C16 H16A . . 120.0 no
C17 C16 H16A . . 120.0 no
C16 C17 C18 . . 120.1(2) no
C16 C17 H17A . . 119.9 no
C18 C17 H17A . . 119.9 no
C17 C18 C13 . . 120.5(2) no
C17 C18 H18A . . 119.8 no
C13 C18 H18A . . 119.8 no
F2 C19 F1 . . 106.6(2) no
F2 C19 F3 . . 106.4(2) no
F1 C19 F3 . . 106.2(2) no
F2 C19 C20 . . 112.97(18) no
F1 C19 C20 . . 112.95(17) no
F3 C19 C20 . . 111.23(18) no
O1 C20 C21 . . 129.74(18) no
O1 C20 C19 . . 113.91(17) no
C21 C20 C19 . . 116.32(17) no
C20 C21 C22 . . 123.60(18) no
C20 C21 H21A . . 118.2 no
C22 C21 H21A . . 118.2 no
O2 C22 C21 . . 124.13(18) no
O2 C22 C23 . . 116.89(17) no
C21 C22 C23 . . 118.90(17) no
C28 C23 C24 . . 119.18(19) no
C28 C23 C22 . . 118.71(18) no
C24 C23 C22 . . 122.10(19) no
C25 C24 C23 . . 120.2(2) no
C25 C24 H24A . . 119.9 no
C23 C24 H24A . . 119.9 no
C26 C25 C24 . . 120.1(2) no
C26 C25 H25A . . 120.0 no
C24 C25 H25A . . 120.0 no
C25 C26 C27 . . 120.3(2) no
C25 C26 H26A . . 119.9 no
C27 C26 H26A . . 119.9 no
C26 C27 C28 . . 120.0(2) no
C26 C27 H27A . . 120.0 no
C28 C27 H27A . . 120.0 no
C27 C28 C23 . . 120.3(2) no
C27 C28 H28A . . 119.9 no
C23 C28 H28A . . 119.9 no

loop_
_geom_bond_atom_site_label_1
_geom_bond_atom_site_label_2
_geom_bond_site_symmetry_2
_geom_bond_distance
_geom_bond_publ_flag
Ni O1 . 2.0108(13) yes
Ni O1 2_566 2.0108(13) no
Ni O2 2_566 2.0135(13) no
Ni O2 . 2.0135(13) yes
Ni P 2_566 2.5520(5) no
Ni P . 2.5520(5) yes
P C1 . 1.825(2) yes
P C13 . 1.827(2) yes
P C7 . 1.832(2) yes
O1 C20 . 1.261(2) yes
O2 C22 . 1.261(2) yes
C1 C2 . 1.393(3) no
C1 C6 . 1.401(3) no
C2 C3 . 1.396(3) no
C2 H2A . .9500 no
C3 C4 . 1.376(4) no
C3 H3A . .9500 no
C4 C5 . 1.385(3) no
C4 H4A . .9500 no
C5 C6 . 1.389(3) no
C5 H5A . .9500 no
C6 H6A . .9500 no
C7 C8 . 1.393(3) no
C7 C12 . 1.394(3) no
C8 C9 . 1.391(3) no
C8 H8A . .9500 no
C9 C10 . 1.376(3) no
C9 H9A . .9500 no
C10 C11 . 1.387(3) no
C10 H10A . .9500 no
C11 C12 . 1.386(3) no
C11 H11A . .9500 no
C12 H12A . .9500 no
C13 C14 . 1.390(3) no
C13 C18 . 1.395(3) no
C14 C15 . 1.394(3) no
C14 H14A . .9500 no
C15 C16 . 1.380(3) no
C15 H15A . .9500 no
C16 C17 . 1.384(4) no
C16 H16A . .9500 no
C17 C18 . 1.387(3) no
C17 H17A . .9500 no
C18 H18A . .9500 no
C19 F2 . 1.311(3) yes
C19 F1 . 1.312(3) yes
C19 F3 . 1.319(3) yes
C19 C20 . 1.531(3) yes
C20 C21 . 1.381(3) yes
C21 C22 . 1.418(3) yes
C21 H21A . .9500 no
C22 C23 . 1.491(3) yes
C23 C28 . 1.390(3) no
C23 C24 . 1.396(3) no
C24 C25 . 1.388(3) no
C24 H24A . .9500 no
C25 C26 . 1.376(4) no
C25 H25A . .9500 no
C26 C27 . 1.385(4) no
C26 H26A . .9500 no
C27 C28 . 1.388(3) no
C27 H27A . .9500 no
C28 H28A . .9500 no

loop_
_geom_torsion_atom_site_label_1
_geom_torsion_atom_site_label_2
_geom_torsion_atom_site_label_3
_geom_torsion_atom_site_label_4
_geom_torsion_site_symmetry_1
_geom_torsion
_geom_torsion_publ_flag
O1 Ni P C1 . 99.88(8) no
O1 Ni P C1 2_566 -80.12(8) no
O2 Ni P C1 2_566 -170.68(8) no
O2 Ni P C1 . 9.32(8) no
P Ni P C1 2_566 -4E1(10) no
O1 Ni P C13 . -25.50(8) no
O1 Ni P C13 2_566 154.50(8) no
O2 Ni P C13 2_566 63.94(8) no
O2 Ni P C13 . -116.06(8) no
P Ni P C13 2_566 -17E1(10) no
O1 Ni P C7 . -143.78(8) no
O1 Ni P C7 2_566 36.22(8) no
O2 Ni P C7 2_566 -54.34(8) no
O2 Ni P C7 . 125.66(8) no
P Ni P C7 2_566 8E1(10) no
O1 Ni O1 C20 2_566 3E1(10) no
O2 Ni O1 C20 2_566 -161.21(15) no
O2 Ni O1 C20 . 18.79(15) no
P Ni O1 C20 2_566 108.68(14) no
P Ni O1 C20 . -71.32(14) no
O1 Ni O2 C22 . -22.55(15) no
O1 Ni O2 C22 2_566 157.45(15) no
O2 Ni O2 C22 2_566 14E1(10) no
P Ni O2 C22 2_566 -106.81(15) no
P Ni O2 C22 . 73.19(15) no
C13 P C1 C2 . 7.4(2) no
C7 P C1 C2 . 113.68(18) no
Ni P C1 C2 . -126.13(16) no
C13 P C1 C6 . -176.82(15) no
C7 P C1 C6 . -70.53(17) no
Ni P C1 C6 . 49.65(17) no
C6 C1 C2 C3 . .9(3) no
P C1 C2 C3 . 176.62(17) no
C1 C2 C3 C4 . -.3(3) no
C2 C3 C4 C5 . .2(4) no
C3 C4 C5 C6 . -.7(3) no
C4 C5 C6 C1 . 1.4(3) no
C2 C1 C6 C5 . -1.4(3) no
P C1 C6 C5 . -177.42(16) no
C1 P C7 C8 . 13.3(2) no
C13 P C7 C8 . 122.77(18) no
Ni P C7 C8 . -107.50(17) no
C1 P C7 C12 . -169.47(16) no
C13 P C7 C12 . -59.95(17) no
Ni P C7 C12 . 69.78(16) no
C12 C7 C8 C9 . -.2(3) no
P C7 C8 C9 . 177.00(18) no
C7 C8 C9 C10 . -.1(4) no
C8 C9 C10 C11 . .5(4) no
C9 C10 C11 C12 . -.6(4) no
C10 C11 C12 C7 . .3(3) no
C8 C7 C12 C11 . .1(3) no
P C7 C12 C11 . -177.30(17) no
C1 P C13 C14 . -123.36(16) no
C7 P C13 C14 . 127.92(17) no
Ni P C13 C14 . 4.86(19) no
C1 P C13 C18 . 57.54(19) no
C7 P C13 C18 . -51.18(19) no
Ni P C13 C18 . -174.24(14) no
C18 C13 C14 C15 . -2.3(3) no
P C13 C14 C15 . 178.58(16) no
C13 C14 C15 C16 . .7(3) no
C14 C15 C16 C17 . 1.3(3) no
C15 C16 C17 C18 . -1.7(4) no
C16 C17 C18 C13 . .1(3) no
C14 C13 C18 C17 . 1.9(3) no
P C13 C18 C17 . -179.00(17) no
Ni O1 C20 C21 . -7.5(3) no
Ni O1 C20 C19 . 174.36(12) no
F2 C19 C20 O1 . -140.1(2) no
F1 C19 C20 O1 . -19.0(3) no
F3 C19 C20 O1 . 100.4(2) no
F2 C19 C20 C21 . 41.5(3) no
F1 C19 C20 C21 . 162.7(2) no
F3 C19 C20 C21 . -78.0(3) no
O1 C20 C21 C22 . -9.7(4) no
C19 C20 C21 C22 . 168.40(19) no
Ni O2 C22 C21 . 14.0(3) no
Ni O2 C22 C23 . -169.33(12) no
C20 C21 C22 O2 . 6.1(3) no
C20 C21 C22 C23 . -170.53(19) no
O2 C22 C23 C28 . -24.7(3) no
C21 C22 C23 C28 . 152.2(2) no
O2 C22 C23 C24 . 154.66(19) no
C21 C22 C23 C24 . -28.5(3) no
C28 C23 C24 C25 . .2(3) no
C22 C23 C24 C25 . -179.1(2) no
C23 C24 C25 C26 . -1.1(4) no
C24 C25 C26 C27 . .9(4) no
C25 C26 C27 C28 . .0(4) no
C26 C27 C28 C23 . -.9(3) no
C24 C23 C28 C27 . .8(3) no
C22 C23 C28 C27 . -179.85(19) no
